data_2102367
loop_
_publ_author_name
'Marsh, Richard E.'

_publ_section_title
;
 Space group <i>Cc</i>: an update
;
_journal_issue 2
_journal_name_full 'Acta Crystallographica Section B'
_journal_page_first 252
_journal_page_last 253
_journal_paper_doi 10.1107/S0108768104003878
_journal_volume 60
_journal_year 2004
_chemical_formula_moiety 'C22 H14 N4 O6 S2 Cu'
_chemical_formula_sum 'C22 H14 Cu N4 O6 S2'
_space_group_crystal_system monoclinic
_space_group_IT_number 15
_symmetry_space_group_name_H-M 'C 1 2/c 1'
_audit_creation_method CRYM
_cell_angle_alpha 90
_cell_angle_beta 106.91
_cell_angle_gamma 90
_cell_formula_units_Z 4
_cell_length_a 13.8300
_cell_length_b 11.9160
_cell_length_c 14.9450
_cell_volume 2356.421
_cod_data_source_file bk0142.cif
_cod_data_source_block LAGQEP
_cod_depositor_comments
;
 Adding the _cell_formula_units_Z data item.

 Antanas Vaitkus,
 2017-08-05

  Added moiety chemical formula from Marsh (2004) paper.
  The summary chemical formula is calculated from moiety formula using
  AdHocParser
  (svn://www.crystallography.net/cod-tools/trunk/Formulae/AdHocParser.yp,
  revision 1441.)

  Andrius Merkys
  2013-11-11
;
_cod_original_sg_symbol_H-M C2/c
_cod_database_code 2102367

loop_
_atom_site_label
_atom_site_type_symbol
_atom_site_fract_x
_atom_site_fract_y
_atom_site_fract_z
Cu1 Cu 0.00000 0.39740 0.25000
N1 N -0.08900 0.50950 0.28500
C1 C -0.05850 0.58400 0.35550
C2 C -0.12600 0.66200 0.37300
C3 C -0.22650 0.66200 0.31700
C4 C -0.25600 0.58450 0.24600
C5 C -0.18500 0.51050 0.23200
C6 C 0.04350 0.58100 0.41450
C7 C 0.12500 0.58300 0.46550
S1 S 0.31800 0.49290 0.51950
C8 C 0.22600 0.58550 0.52900
C9 C 0.26300 0.66100 0.60050
C10 C 0.36700 0.64150 0.64600
C11 C 0.40550 0.55450 0.61050
N3 N 0.00600 0.25105 0.38150
O1 O -0.06350 0.27750 0.30650
O2 O 0.08750 0.30430 0.39800
O3 O -0.00800 0.17800 0.43250
